data_2208401
loop_
_publ_author_name
'Yun-Jun Liu'
'Hui Chao'
'Hui-Juan Yu'
'Yi-Xian Yuan'
'Liang-Nian Ji'

_publ_section_title
;
 Bis(2,2'-bipyridine)[2-(2-pyridyl)-1<i>H</i>-benzimidazol-1-yl]ruthenium(II)
 perchlorate acetonitrile solvate monohydrate
;
_journal_coeditor_code OM6290
_journal_issue 3
_journal_name_full 'Acta Crystallographica Section E'
_journal_page_first m585
_journal_page_last m587
_journal_paper_doi 10.1107/S1600536806005459
_journal_volume 62
_journal_year 2006
_chemical_formula_iupac '[Ru (C12 H8 N3) (C10 H8 N2)2] Cl O4, C2 H3 N, H2 O'
_chemical_formula_moiety 'C32 H24 N7 Ru +, Cl O4 -, C2 H3 N, H2 O'
_chemical_formula_sum 'C34 H29 Cl N8 O5 Ru'
_chemical_formula_weight 766.18
_chemical_name_systematic
;
Bis(2,2'-bipyridine)[2-(2-pyridyl)-1H-benzimidazol-1-yl]ruthenium(II)
perchlorate acetonitrile solvate monohydrate
;
_space_group_IT_number 14
_symmetry_cell_setting monoclinic
_symmetry_space_group_name_Hall '-P 2ybc'
_symmetry_space_group_name_H-M 'P 1 21/c 1'
_atom_sites_solution_hydrogens geom
_atom_sites_solution_primary direct
_atom_sites_solution_secondary difmap
_cell_angle_alpha 90.00
_cell_angle_beta 93.214(3)
_cell_angle_gamma 90.00
_cell_formula_units_Z 4
_cell_length_a 9.5382(16)
_cell_length_b 13.749(2)
_cell_length_c 25.434(4)
_cell_measurement_reflns_used 724
_cell_measurement_temperature 293(2)
_cell_measurement_theta_max 27
_cell_measurement_theta_min 1.7
_cell_volume 3330.2(9)
_computing_cell_refinement 'SAINT (Bruker, 1999)'
_computing_data_collection 'SMART (Bruker, 1998)'
_computing_data_reduction SAINT
_computing_molecular_graphics 'SHELXTL (Bruker, 1998)'
_computing_publication_material SHELXTL
_computing_structure_refinement 'SHELXL97 (Sheldrick, 1997)'
_computing_structure_solution 'SHELXS97 (Sheldrick, 1997)'
_diffrn_ambient_temperature 293(2)
_diffrn_measured_fraction_theta_full 0.995
_diffrn_measured_fraction_theta_max 0.995
_diffrn_measurement_device_type 'Bruker SMART APEX CCD area-detector'
_diffrn_measurement_method '\f and \w'
_diffrn_radiation_monochromator graphite
_diffrn_radiation_source 'fine-focus sealed tube'
_diffrn_radiation_type MoK\a
_diffrn_radiation_wavelength 0.71073
_diffrn_reflns_av_R_equivalents 0.017
_diffrn_reflns_av_sigmaI/netI 0.018
_diffrn_reflns_limit_h_max 9
_diffrn_reflns_limit_h_min -12
_diffrn_reflns_limit_k_max 16
_diffrn_reflns_limit_k_min -17
_diffrn_reflns_limit_l_max 32
_diffrn_reflns_limit_l_min -29
_diffrn_reflns_number 21799
_diffrn_reflns_theta_full 27.03
_diffrn_reflns_theta_max 27.03
_diffrn_reflns_theta_min 1.68
_diffrn_standards_number 0
_exptl_absorpt_coefficient_mu 0.606
_exptl_absorpt_correction_T_max 0.858
_exptl_absorpt_correction_T_min 0.752
_exptl_absorpt_correction_type multi-scan
_exptl_absorpt_process_details 'psi-scan (North <i>et al.</i>,  1968)'
_exptl_crystal_colour red
_exptl_crystal_density_diffrn 1.528
_exptl_crystal_density_method 'not measured'
_exptl_crystal_description block
_exptl_crystal_F_000 1560
_exptl_crystal_size_max 0.50
_exptl_crystal_size_mid 0.30
_exptl_crystal_size_min 0.26
_refine_diff_density_max 0.882
_refine_diff_density_min -0.557
_refine_ls_extinction_method none
_refine_ls_goodness_of_fit_ref 1.022
_refine_ls_hydrogen_treatment mixed
_refine_ls_matrix_type full
_refine_ls_number_parameters 451
_refine_ls_number_reflns 7254
_refine_ls_number_restraints 0
_refine_ls_restrained_S_all 1.022
_refine_ls_R_factor_all 0.0403
_refine_ls_R_factor_gt 0.0334
_refine_ls_shift/su_max 0.002
_refine_ls_shift/su_mean 0.000
_refine_ls_structure_factor_coef Fsqd
_refine_ls_weighting_details 'calc w=1/[\s^2^(Fo^2^)+(0.0555P)^2^+1.9135P] where P=(Fo^2^+2Fc^2^)/3'
_refine_ls_weighting_scheme calc
_refine_ls_wR_factor_gt 0.0910
_refine_ls_wR_factor_ref 0.0963
_reflns_number_gt 6251
_reflns_number_total 7254
_reflns_threshold_expression I>2\s(I)
_cod_data_source_file om6290.cif
_cod_data_source_block I
_cod_depositor_comments
;
The following automatic conversions were performed:
'_symmetry_cell_setting' value 'Monoclinic' changed to 'monoclinic'
according to '/home/saulius/struct/CIF-dictionaries/cif_core.dic'
dictionary named 'cif_core.dic' version 2.4.1 from 2010-06-29.

Automatic conversion script
Id: cif_fix_enum 1527 2010-12-29 10:47:43Z saulius 

The following automatic conversions were performed:

'_symmetry_cell_setting' value 'Monoclinic' changed to 'monoclinic'
according to /home/saulius/struct/CIF-dictionaries/cif_core.dic
dictionary named 'cif_core.dic' version 2.4.1 from 2010-06-29.

Automatic conversion script
Id: cif_fix_values 1715 2011-07-08 13:25:40Z adriana 
;
_cod_original_sg_symbol_H-M 'P 21/c'
_cod_database_code 2208401
_cod_database_fobs_code 2208401

loop_
_symmetry_equiv_pos_as_xyz
'x, y, z'
'-x, y+1/2, -z+1/2'
'-x, -y, -z'
'x, -y-1/2, z-1/2'

loop_
_atom_site_type_symbol
_atom_site_label
_atom_site_fract_x
_atom_site_fract_y
_atom_site_fract_z
_atom_site_U_iso_or_equiv
_atom_site_adp_type
_atom_site_calc_flag
_atom_site_refinement_flags
_atom_site_occupancy
Ru Ru1 0.285412(18) 0.351170(13) 0.381816(7) 0.03549(7) Uani d . 1
N N1 0.1964(2) 0.44237(15) 0.32507(8) 0.0431(4) Uani d . 1
N N2 0.21976(19) 0.46337(14) 0.42680(8) 0.0393(4) Uani d . 1
N N3 0.1137(2) 0.27042(14) 0.40042(7) 0.0397(4) Uani d . 1
N N4 0.3702(2) 0.26537(14) 0.44151(7) 0.0386(4) Uani d . 1
N N5 0.3598(2) 0.24974(15) 0.32929(7) 0.0428(4) Uani d . 1
N N6 0.4741(2) 0.41308(14) 0.36343(7) 0.0383(4) Uani d . 1
N N7 0.6683(2) 0.40060(17) 0.31545(8) 0.0485(5) Uani d . 1
N N8 0.6034(6) 1.0414(4) 0.38414(19) 0.1382(19) Uani d . 1
C C1 0.1846(3) 0.4255(2) 0.27299(10) 0.0565(7) Uani d . 1
H H1 0.2034 0.3633 0.2608 0.068 Uiso calc R 1
C C2 0.1456(3) 0.4971(3) 0.23685(12) 0.0705(9) Uani d . 1
H H2 0.1375 0.4831 0.2010 0.085 Uiso calc R 1
C C3 0.1189(3) 0.5891(3) 0.25464(13) 0.0707(9) Uani d . 1
H H3 0.0951 0.6386 0.2309 0.085 Uiso calc R 1
C C4 0.1277(3) 0.6077(2) 0.30788(13) 0.0600(7) Uani d . 1
H H4 0.1094 0.6696 0.3205 0.072 Uiso calc R 1
C C5 0.1641(2) 0.53277(19) 0.34257(10) 0.0463(6) Uani d . 1
C C6 0.1697(2) 0.54279(18) 0.40009(10) 0.0439(5) Uani d . 1
C C7 0.1249(3) 0.6244(2) 0.42669(13) 0.0599(7) Uani d . 1
H H7 0.0916 0.6786 0.4080 0.072 Uiso calc R 1
C C8 0.1301(3) 0.6246(2) 0.48075(14) 0.0653(8) Uani d . 1
H H8 0.1007 0.6789 0.4989 0.078 Uiso calc R 1
C C9 0.1791(3) 0.5440(2) 0.50768(12) 0.0597(7) Uani d . 1
H H9 0.1829 0.5429 0.5443 0.072 Uiso calc R 1
C C10 0.2224(3) 0.4654(2) 0.47986(10) 0.0487(6) Uani d . 1
H H10 0.2550 0.4108 0.4984 0.058 Uiso calc R 1
C C11 -0.0168(3) 0.2786(2) 0.37807(11) 0.0501(6) Uani d . 1
H H11 -0.0342 0.3256 0.3523 0.060 Uiso calc R 1
C C12 -0.1258(3) 0.2198(2) 0.39198(12) 0.0584(7) Uani d . 1
H H12 -0.2145 0.2262 0.3752 0.070 Uiso calc R 1
C C13 -0.1018(3) 0.1519(2) 0.43079(13) 0.0591(7) Uani d . 1
H H13 -0.1742 0.1119 0.4409 0.071 Uiso calc R 1
C C14 0.0306(3) 0.14337(18) 0.45475(12) 0.0521(6) Uani d . 1
H H14 0.0481 0.0983 0.4816 0.062 Uiso calc R 1
C C15 0.1374(3) 0.20231(16) 0.43863(9) 0.0398(5) Uani d . 1
C C16 0.2833(3) 0.19682(17) 0.46024(9) 0.0410(5) Uani d . 1
C C17 0.3334(3) 0.12798(19) 0.49652(11) 0.0545(7) Uani d . 1
H H17 0.2734 0.0810 0.5090 0.065 Uiso calc R 1
C C18 0.4732(3) 0.1297(2) 0.51402(12) 0.0595(7) Uani d . 1
H H18 0.5087 0.0830 0.5376 0.071 Uiso calc R 1
C C19 0.5586(3) 0.2009(2) 0.49633(11) 0.0559(7) Uani d . 1
H H19 0.6522 0.2046 0.5086 0.067 Uiso calc R 1
C C20 0.5046(3) 0.2671(2) 0.46014(10) 0.0493(6) Uani d . 1
H H20 0.5635 0.3151 0.4481 0.059 Uiso calc R 1
C C21 0.2961(3) 0.1660(2) 0.31373(11) 0.0542(6) Uani d . 1
H H21 0.2122 0.1491 0.3283 0.065 Uiso calc R 1
C C22 0.3498(4) 0.1048(2) 0.27743(12) 0.0646(8) Uani d . 1
H H22 0.3020 0.0483 0.2672 0.077 Uiso calc R 1
C C23 0.4754(4) 0.1278(2) 0.25625(13) 0.0678(8) Uani d . 1
H H23 0.5130 0.0873 0.2314 0.081 Uiso calc R 1
C C24 0.5448(3) 0.2116(2) 0.27234(11) 0.0568(7) Uani d . 1
H H24 0.6305 0.2279 0.2589 0.068 Uiso calc R 1
C C25 0.4844(3) 0.27110(18) 0.30886(9) 0.0431(5) Uani d . 1
C C26 0.5466(3) 0.36212(17) 0.32839(9) 0.0412(5) Uani d . 1
C C27 0.6756(3) 0.48499(19) 0.34430(10) 0.0449(5) Uani d . 1
C C28 0.7784(3) 0.5583(2) 0.34614(12) 0.0587(7) Uani d . 1
H H28 0.8587 0.5526 0.3272 0.070 Uiso calc R 1
C C29 0.7567(3) 0.6387(2) 0.37671(13) 0.0624(8) Uani d . 1
H H29 0.8230 0.6883 0.3782 0.075 Uiso calc R 1
C C30 0.6369(3) 0.6475(2) 0.40573(13) 0.0578(7) Uani d . 1
H H30 0.6256 0.7030 0.4260 0.069 Uiso calc R 1
C C31 0.5352(3) 0.57618(18) 0.40497(10) 0.0479(6) Uani d . 1
H H31 0.4561 0.5824 0.4245 0.057 Uiso calc R 1
C C32 0.5551(2) 0.49457(17) 0.37391(9) 0.0402(5) Uani d . 1
C C33 0.5278(9) 0.8889(4) 0.3328(3) 0.152(3) Uani d . 1
H H33A 0.4458 0.8621 0.3475 0.229 Uiso calc R 1
H H33B 0.6020 0.8416 0.3349 0.229 Uiso calc R 1
H H33C 0.5065 0.9057 0.2966 0.229 Uiso calc R 1
C C34 0.5717(6) 0.9748(5) 0.36177(19) 0.1027(14) Uani d . 1
Cl Cl1 0.11068(15) 0.90459(7) 0.39178(4) 0.0921(3) Uani d . 1
O O1 0.1614(6) 0.9146(4) 0.44105(15) 0.180(2) Uani d . 1
O O2 0.1137(5) 0.9863(2) 0.36069(13) 0.1294(13) Uani d . 1
O O3 -0.0178(8) 0.8739(7) 0.3936(4) 0.358(7) Uani d . 1
O O4 0.1813(13) 0.8336(3) 0.3695(3) 0.311(6) Uani d . 1
O O1W 0.8817(3) 0.3278(2) 0.25351(13) 0.0860(8) Uani d . 1
H H1WA 0.878(5) 0.345(3) 0.2259(19) 0.092(17) Uiso d . 1
H H1WB 0.801(10) 0.365(5) 0.265(3) 0.23(4) Uiso d . 1

loop_
_atom_site_aniso_label
_atom_site_aniso_U_11
_atom_site_aniso_U_22
_atom_site_aniso_U_33
_atom_site_aniso_U_12
_atom_site_aniso_U_13
_atom_site_aniso_U_23
Ru1 0.03638(11) 0.03708(11) 0.03294(11) -0.00400(7) 0.00132(7) 0.00221(7)
N1 0.0399(10) 0.0502(11) 0.0387(10) -0.0101(9) -0.0020(8) 0.0103(9)
N2 0.0344(9) 0.0410(10) 0.0426(10) -0.0032(8) 0.0015(8) 0.0010(8)
N3 0.0406(10) 0.0409(10) 0.0377(10) -0.0052(8) 0.0028(8) -0.0006(8)
N4 0.0417(10) 0.0383(10) 0.0356(9) 0.0006(8) 0.0018(8) 0.0000(7)
N5 0.0514(12) 0.0408(10) 0.0362(10) -0.0054(9) 0.0012(8) -0.0016(8)
N6 0.0377(10) 0.0398(10) 0.0376(10) -0.0045(8) 0.0030(8) 0.0013(8)
N7 0.0420(11) 0.0573(13) 0.0471(12) -0.0043(9) 0.0087(9) 0.0005(10)
N8 0.144(4) 0.167(5) 0.102(3) -0.054(4) -0.010(3) 0.002(3)
C1 0.0587(16) 0.0686(18) 0.0417(13) -0.0129(13) -0.0033(12) 0.0074(12)
C2 0.0647(19) 0.100(3) 0.0450(15) -0.0166(18) -0.0073(13) 0.0246(16)
C3 0.0576(18) 0.082(2) 0.071(2) -0.0082(16) -0.0045(15) 0.0403(18)
C4 0.0512(15) 0.0577(16) 0.0708(19) -0.0035(13) 0.0002(13) 0.0254(14)
C5 0.0349(11) 0.0485(14) 0.0553(14) -0.0064(10) 0.0008(10) 0.0148(11)
C6 0.0341(11) 0.0419(12) 0.0557(14) -0.0021(9) 0.0019(10) 0.0058(10)
C7 0.0559(17) 0.0429(14) 0.080(2) 0.0037(12) 0.0003(14) 0.0003(13)
C8 0.0625(18) 0.0565(17) 0.077(2) 0.0058(14) 0.0060(15) -0.0196(15)
C9 0.0602(17) 0.0662(18) 0.0528(16) 0.0016(14) 0.0044(13) -0.0130(13)
C10 0.0504(14) 0.0534(15) 0.0423(13) 0.0002(11) 0.0024(11) -0.0015(11)
C11 0.0432(13) 0.0560(15) 0.0504(14) -0.0058(11) -0.0023(11) 0.0045(11)
C12 0.0421(14) 0.0674(18) 0.0654(18) -0.0096(12) 0.0013(12) -0.0052(14)
C13 0.0513(16) 0.0551(16) 0.0724(19) -0.0170(12) 0.0164(14) -0.0028(13)
C14 0.0585(16) 0.0421(13) 0.0568(16) -0.0067(11) 0.0133(13) 0.0041(11)
C15 0.0469(13) 0.0333(11) 0.0396(11) -0.0024(9) 0.0073(10) -0.0032(9)
C16 0.0486(13) 0.0347(11) 0.0396(12) 0.0015(10) 0.0034(10) -0.0011(9)
C17 0.0717(19) 0.0402(13) 0.0513(15) -0.0005(12) 0.0001(13) 0.0084(11)
C18 0.0706(19) 0.0520(16) 0.0546(16) 0.0167(13) -0.0075(14) 0.0082(12)
C19 0.0520(15) 0.0656(17) 0.0493(15) 0.0115(13) -0.0050(12) 0.0028(13)
C20 0.0434(13) 0.0549(15) 0.0494(14) 0.0008(11) 0.0001(11) 0.0038(11)
C21 0.0613(17) 0.0522(15) 0.0494(15) -0.0136(12) 0.0055(12) -0.0065(12)
C22 0.082(2) 0.0522(16) 0.0593(17) -0.0108(15) 0.0038(15) -0.0161(13)
C23 0.081(2) 0.0649(18) 0.0579(18) 0.0020(16) 0.0111(16) -0.0226(14)
C24 0.0614(17) 0.0600(17) 0.0499(15) -0.0001(13) 0.0102(12) -0.0108(12)
C25 0.0480(13) 0.0436(13) 0.0377(12) -0.0008(10) 0.0024(10) 0.0007(9)
C26 0.0422(12) 0.0450(13) 0.0363(11) -0.0001(10) 0.0024(9) 0.0018(9)
C27 0.0406(12) 0.0518(14) 0.0422(12) -0.0063(10) 0.0003(10) 0.0054(10)
C28 0.0412(14) 0.0723(19) 0.0626(17) -0.0147(13) 0.0035(12) 0.0078(14)
C29 0.0553(16) 0.0602(18) 0.071(2) -0.0227(13) -0.0062(14) 0.0067(14)
C30 0.0604(17) 0.0498(15) 0.0620(17) -0.0108(12) -0.0087(14) -0.0028(12)
C31 0.0461(13) 0.0480(14) 0.0493(14) -0.0058(11) 0.0003(11) -0.0035(11)
C32 0.0390(12) 0.0426(12) 0.0385(11) -0.0055(9) -0.0037(9) 0.0059(9)
C33 0.233(8) 0.100(4) 0.126(5) 0.005(5) 0.022(5) 0.009(4)
C34 0.115(4) 0.124(4) 0.069(3) -0.012(3) 0.009(2) 0.012(3)
Cl1 0.1599(11) 0.0578(5) 0.0584(5) -0.0160(5) 0.0032(5) 0.0038(4)
O1 0.219(5) 0.237(5) 0.079(2) 0.078(4) -0.019(3) 0.019(3)
O2 0.193(4) 0.089(2) 0.105(2) -0.030(2) 0.000(2) 0.0360(18)
O3 0.186(6) 0.437(12) 0.435(12) -0.189(7) -0.128(7) 0.285(11)
O4 0.660(17) 0.078(3) 0.221(6) -0.002(6) 0.240(9) -0.022(3)
O1W 0.0808(18) 0.105(2) 0.0742(19) 0.0063(15) 0.0240(15) 0.0007(17)

loop_
_atom_type_symbol
_atom_type_description
_atom_type_scat_dispersion_real
_atom_type_scat_dispersion_imag
_atom_type_scat_source
C C 0.0033 0.0016 'International Tables Vol C Tables 4.2.6.8 and 6.1.1.4'
H H 0.0000 0.0000 'International Tables Vol C Tables 4.2.6.8 and 6.1.1.4'
N N 0.0061 0.0033 'International Tables Vol C Tables 4.2.6.8 and 6.1.1.4'
O O 0.0106 0.0060 'International Tables Vol C Tables 4.2.6.8 and 6.1.1.4'
Cl Cl 0.1484 0.1585 'International Tables Vol C Tables 4.2.6.8 and 6.1.1.4'
Ru Ru -1.2594 0.8363 'International Tables Vol C Tables 4.2.6.8 and 6.1.1.4'

loop_
_geom_angle_atom_site_label_1
_geom_angle_atom_site_label_2
_geom_angle_atom_site_label_3
_geom_angle
_geom_angle_publ_flag
N2 Ru1 N4 98.07(8) yes
N2 Ru1 N3 90.33(8) yes
N4 Ru1 N3 78.76(8) yes
N2 Ru1 N1 78.77(8) yes
N4 Ru1 N1 176.82(8) yes
N3 Ru1 N1 100.84(8) yes
N2 Ru1 N6 96.54(8) yes
N4 Ru1 N6 95.29(8) yes
N3 Ru1 N6 171.51(8) yes
N1 Ru1 N6 85.44(8) yes
N2 Ru1 N5 172.88(8) yes
N4 Ru1 N5 87.44(8) yes
N3 Ru1 N5 95.19(8) yes
N1 Ru1 N5 95.74(8) yes
N6 Ru1 N5 78.37(8) yes
C1 N1 C5 118.2(2) ?
C1 N1 Ru1 126.5(2) ?
C5 N1 Ru1 114.76(16) ?
C10 N2 C6 118.1(2) ?
C10 N2 Ru1 125.98(17) ?
C6 N2 Ru1 115.96(16) ?
C11 N3 C15 118.2(2) ?
C11 N3 Ru1 126.05(17) ?
C15 N3 Ru1 115.75(15) ?
C20 N4 C16 118.5(2) ?
C20 N4 Ru1 125.45(17) ?
C16 N4 Ru1 115.81(15) ?
C21 N5 C25 117.5(2) ?
C21 N5 Ru1 126.50(18) ?
C25 N5 Ru1 115.99(16) ?
C26 N6 C32 104.28(19) ?
C26 N6 Ru1 114.77(15) ?
C32 N6 Ru1 140.91(16) ?
C26 N7 C27 102.8(2) ?
N1 C1 C2 122.4(3) ?
N1 C1 H1 118.8 ?
C2 C1 H1 118.8 ?
C3 C2 C1 119.0(3) ?
C3 C2 H2 120.5 ?
C1 C2 H2 120.5 ?
C2 C3 C4 119.5(3) ?
C2 C3 H3 120.2 ?
C4 C3 H3 120.2 ?
C3 C4 C5 119.2(3) ?
C3 C4 H4 120.4 ?
C5 C4 H4 120.4 ?
N1 C5 C4 121.5(3) ?
N1 C5 C6 114.6(2) ?
C4 C5 C6 123.9(3) ?
N2 C6 C7 121.0(2) ?
N2 C6 C5 114.5(2) ?
C7 C6 C5 124.5(2) ?
C8 C7 C6 119.6(3) ?
C8 C7 H7 120.2 ?
C6 C7 H7 120.2 ?
C9 C8 C7 119.4(3) ?
C9 C8 H8 120.3 ?
C7 C8 H8 120.3 ?
C10 C9 C8 119.0(3) ?
C10 C9 H9 120.5 ?
C8 C9 H9 120.5 ?
N2 C10 C9 123.0(3) ?
N2 C10 H10 118.5 ?
C9 C10 H10 118.5 ?
N3 C11 C12 122.5(3) ?
N3 C11 H11 118.8 ?
C12 C11 H11 118.8 ?
C13 C12 C11 119.1(3) ?
C13 C12 H12 120.4 ?
C11 C12 H12 120.4 ?
C12 C13 C14 119.3(3) ?
C12 C13 H13 120.3 ?
C14 C13 H13 120.3 ?
C13 C14 C15 119.5(3) ?
C13 C14 H14 120.3 ?
C15 C14 H14 120.3 ?
N3 C15 C14 121.4(2) ?
N3 C15 C16 114.7(2) ?
C14 C15 C16 123.9(2) ?
N4 C16 C17 120.8(2) ?
N4 C16 C15 114.6(2) ?
C17 C16 C15 124.6(2) ?
C18 C17 C16 119.5(3) ?
C18 C17 H17 120.3 ?
C16 C17 H17 120.3 ?
C19 C18 C17 119.3(3) ?
C19 C18 H18 120.4 ?
C17 C18 H18 120.4 ?
C18 C19 C20 119.1(3) ?
C18 C19 H19 120.4 ?
C20 C19 H19 120.4 ?
N4 C20 C19 122.7(3) ?
N4 C20 H20 118.6 ?
C19 C20 H20 118.6 ?
N5 C21 C22 122.8(3) ?
N5 C21 H21 118.6 ?
C22 C21 H21 118.6 ?
C21 C22 C23 119.2(3) ?
C21 C22 H22 120.4 ?
C23 C22 H22 120.4 ?
C22 C23 C24 119.3(3) ?
C22 C23 H23 120.3 ?
C24 C23 H23 120.3 ?
C23 C24 C25 118.7(3) ?
C23 C24 H24 120.6 ?
C25 C24 H24 120.6 ?
N5 C25 C24 122.3(2) ?
N5 C25 C26 113.8(2) ?
C24 C25 C26 123.9(2) ?
N7 C26 N6 116.2(2) ?
N7 C26 C25 126.8(2) ?
N6 C26 C25 117.1(2) ?
N7 C27 C28 129.7(2) ?
N7 C27 C32 110.2(2) ?
C28 C27 C32 120.1(3) ?
C29 C28 C27 118.0(3) ?
C29 C28 H28 121.0 ?
C27 C28 H28 121.0 ?
C28 C29 C30 121.5(3) ?
C28 C29 H29 119.3 ?
C30 C29 H29 119.3 ?
C31 C30 C29 121.7(3) ?
C31 C30 H30 119.2 ?
C29 C30 H30 119.2 ?
C30 C31 C32 117.6(3) ?
C30 C31 H31 121.2 ?
C32 C31 H31 121.2 ?
N6 C32 C31 132.3(2) ?
N6 C32 C27 106.5(2) ?
C31 C32 C27 121.2(2) ?
C34 C33 H33A 109.5 ?
C34 C33 H33B 109.5 ?
H33A C33 H33B 109.5 ?
C34 C33 H33C 109.5 ?
H33A C33 H33C 109.5 ?
H33B C33 H33C 109.5 ?
N8 C34 C33 178.9(7) ?
O3 Cl1 O1 107.2(5) ?
O3 Cl1 O4 106.1(6) ?
O1 Cl1 O4 108.2(5) ?
O3 Cl1 O2 109.6(4) ?
O1 Cl1 O2 116.2(3) ?
O4 Cl1 O2 109.1(3) ?
H1WA O1W H1WB 97(6) ?

loop_
_geom_bond_atom_site_label_1
_geom_bond_atom_site_label_2
_geom_bond_distance
_geom_bond_publ_flag
Ru1 N2 2.040(2) yes
Ru1 N4 2.0524(19) yes
Ru1 N3 2.0554(19) yes
Ru1 N1 2.059(2) yes
Ru1 N6 2.0680(19) yes
Ru1 N5 2.083(2) yes
N1 C1 1.343(3) ?
N1 C5 1.361(3) ?
N2 C10 1.349(3) ?
N2 C6 1.359(3) ?
N3 C11 1.344(3) ?
N3 C15 1.359(3) ?
N4 C20 1.342(3) ?
N4 C16 1.359(3) ?
N5 C21 1.351(3) ?
N5 C25 1.356(3) ?
N6 C26 1.354(3) ?
N6 C32 1.378(3) ?
N7 C26 1.334(3) ?
N7 C27 1.372(3) ?
N8 C34 1.111(6) ?
C1 C2 1.384(4) ?
C1 H1 0.9300 ?
C2 C3 1.373(5) ?
C2 H2 0.9300 ?
C3 C4 1.376(5) ?
C3 H3 0.9300 ?
C4 C5 1.388(4) ?
C4 H4 0.9300 ?
C5 C6 1.468(4) ?
C6 C7 1.390(4) ?
C7 C8 1.373(5) ?
C7 H7 0.9300 ?
C8 C9 1.371(5) ?
C8 H8 0.9300 ?
C9 C10 1.369(4) ?
C9 H9 0.9300 ?
C10 H10 0.9300 ?
C11 C12 1.379(4) ?
C11 H11 0.9300 ?
C12 C13 1.369(4) ?
C12 H12 0.9300 ?
C13 C14 1.376(4) ?
C13 H13 0.9300 ?
C14 C15 1.381(3) ?
C14 H14 0.9300 ?
C15 C16 1.469(3) ?
C16 C17 1.388(3) ?
C17 C18 1.382(4) ?
C17 H17 0.9300 ?
C18 C19 1.366(4) ?
C18 H18 0.9300 ?
C19 C20 1.374(4) ?
C19 H19 0.9300 ?
C20 H20 0.9300 ?
C21 C22 1.369(4) ?
C21 H21 0.9300 ?
C22 C23 1.377(5) ?
C22 H22 0.9300 ?
C23 C24 1.380(4) ?
C23 H23 0.9300 ?
C24 C25 1.387(4) ?
C24 H24 0.9300 ?
C25 C26 1.460(3) ?
C27 C28 1.405(4) ?
C27 C32 1.416(3) ?
C28 C29 1.373(4) ?
C28 H28 0.9300 ?
C29 C30 1.400(5) ?
C29 H29 0.9300 ?
C30 C31 1.379(4) ?
C30 H30 0.9300 ?
C31 C32 1.391(3) ?
C31 H31 0.9300 ?
C33 C34 1.443(8) ?
C33 H33A 0.9600 ?
C33 H33B 0.9600 ?
C33 H33C 0.9600 ?
Cl1 O3 1.299(6) ?
Cl1 O1 1.325(4) ?
Cl1 O4 1.331(6) ?
Cl1 O2 1.375(3) ?
O1W H1WA 0.74(5) ?
O1W H1WB 0.99(9) ?

loop_
_geom_hbond_atom_site_label_D
_geom_hbond_atom_site_label_H
_geom_hbond_atom_site_label_A
_geom_hbond_site_symmetry_A
_geom_hbond_distance_DH
_geom_hbond_distance_HA
_geom_hbond_distance_DA
_geom_hbond_angle_DHA
O1W H1WA O4 2_645 0.74(5) 2.47(5) 3.153(8) 155(4)
O1W H1WB N7 . 0.98(9) 1.92(9) 2.826(4) 153(6)

loop_
_geom_torsion_atom_site_label_1
_geom_torsion_atom_site_label_2
_geom_torsion_atom_site_label_3
_geom_torsion_atom_site_label_4
_geom_torsion
N2 Ru1 N1 C1 -178.0(2)
N3 Ru1 N1 C1 -89.9(2)
N6 Ru1 N1 C1 84.4(2)
N5 Ru1 N1 C1 6.6(2)
N2 Ru1 N1 C5 10.95(16)
N3 Ru1 N1 C5 99.11(16)
N6 Ru1 N1 C5 -86.66(16)
N5 Ru1 N1 C5 -164.46(16)
N4 Ru1 N2 C10 -6.9(2)
N3 Ru1 N2 C10 71.8(2)
N1 Ru1 N2 C10 172.8(2)
N6 Ru1 N2 C10 -103.2(2)
N4 Ru1 N2 C6 172.86(16)
N3 Ru1 N2 C6 -108.45(17)
N1 Ru1 N2 C6 -7.47(16)
N2 Ru1 N3 C11 80.4(2)
N4 Ru1 N3 C11 178.5(2)
N1 Ru1 N3 C11 1.7(2)
N5 Ru1 N3 C11 -95.1(2)
N2 Ru1 N3 C15 -100.32(16)
N4 Ru1 N3 C15 -2.16(15)
N1 Ru1 N3 C15 -178.94(16)
N5 Ru1 N3 C15 84.19(16)
N2 Ru1 N4 C20 -91.7(2)
N3 Ru1 N4 C20 179.5(2)
N6 Ru1 N4 C20 5.7(2)
N5 Ru1 N4 C20 83.7(2)
N2 Ru1 N4 C16 93.49(16)
N3 Ru1 N4 C16 4.77(16)
N6 Ru1 N4 C16 -169.11(16)
N5 Ru1 N4 C16 -91.04(16)
N4 Ru1 N5 C21 83.2(2)
N3 Ru1 N5 C21 4.7(2)
N1 Ru1 N5 C21 -96.7(2)
N6 Ru1 N5 C21 179.1(2)
N4 Ru1 N5 C25 -97.05(18)
N3 Ru1 N5 C25 -175.51(17)
N1 Ru1 N5 C25 83.02(18)
N6 Ru1 N5 C25 -1.11(17)
N2 Ru1 N6 C26 -174.01(16)
N4 Ru1 N6 C26 87.22(17)
N1 Ru1 N6 C26 -95.89(17)
N5 Ru1 N6 C26 0.94(16)
N2 Ru1 N6 C32 3.3(3)
N4 Ru1 N6 C32 -95.4(2)
N1 Ru1 N6 C32 81.4(3)
N5 Ru1 N6 C32 178.3(3)
C5 N1 C1 C2 2.1(4)
Ru1 N1 C1 C2 -168.6(2)
N1 C1 C2 C3 0.6(5)
C1 C2 C3 C4 -1.8(5)
C2 C3 C4 C5 0.3(4)
C1 N1 C5 C4 -3.7(4)
Ru1 N1 C5 C4 168.14(19)
C1 N1 C5 C6 175.6(2)
Ru1 N1 C5 C6 -12.6(3)
C3 C4 C5 N1 2.5(4)
C3 C4 C5 C6 -176.8(3)
C10 N2 C6 C7 1.2(3)
Ru1 N2 C6 C7 -178.59(19)
C10 N2 C6 C5 -177.2(2)
Ru1 N2 C6 C5 3.1(3)
N1 C5 C6 N2 6.3(3)
C4 C5 C6 N2 -174.4(2)
N1 C5 C6 C7 -172.0(2)
C4 C5 C6 C7 7.3(4)
N2 C6 C7 C8 -0.6(4)
C5 C6 C7 C8 177.6(3)
C6 C7 C8 C9 -0.2(5)
C7 C8 C9 C10 0.3(5)
C6 N2 C10 C9 -1.1(4)
Ru1 N2 C10 C9 178.7(2)
C8 C9 C10 N2 0.3(4)
C15 N3 C11 C12 -0.9(4)
Ru1 N3 C11 C12 178.4(2)
N3 C11 C12 C13 1.5(4)
C11 C12 C13 C14 -0.4(4)
C12 C13 C14 C15 -1.1(4)
C11 N3 C15 C14 -0.7(3)
Ru1 N3 C15 C14 179.95(18)
C11 N3 C15 C16 178.8(2)
Ru1 N3 C15 C16 -0.6(2)
C13 C14 C15 N3 1.7(4)
C13 C14 C15 C16 -177.8(2)
C20 N4 C16 C17 -2.2(3)
Ru1 N4 C16 C17 173.00(19)
C20 N4 C16 C15 178.4(2)
Ru1 N4 C16 C15 -6.4(2)
N3 C15 C16 N4 4.6(3)
C14 C15 C16 N4 -175.9(2)
N3 C15 C16 C17 -174.8(2)
C14 C15 C16 C17 4.6(4)
N4 C16 C17 C18 0.5(4)
C15 C16 C17 C18 179.8(3)
C16 C17 C18 C19 1.8(4)
C17 C18 C19 C20 -2.2(4)
C16 N4 C20 C19 1.7(4)
Ru1 N4 C20 C19 -172.9(2)
C18 C19 C20 N4 0.5(4)
C25 N5 C21 C22 -2.2(4)
Ru1 N5 C21 C22 177.5(2)
N5 C21 C22 C23 1.2(5)
C21 C22 C23 C24 0.5(5)
C22 C23 C24 C25 -1.1(5)
C21 N5 C25 C24 1.6(4)
Ru1 N5 C25 C24 -178.2(2)
C21 N5 C25 C26 -179.1(2)
Ru1 N5 C25 C26 1.1(3)
C23 C24 C25 N5 0.1(4)
C23 C24 C25 C26 -179.2(3)
C27 N7 C26 N6 -0.6(3)
C27 N7 C26 C25 179.6(2)
C32 N6 C26 N7 1.3(3)
Ru1 N6 C26 N7 179.53(17)
C32 N6 C26 C25 -178.9(2)
Ru1 N6 C26 C25 -0.7(3)
N5 C25 C26 N7 179.5(2)
C24 C25 C26 N7 -1.2(4)
N5 C25 C26 N6 -0.3(3)
C24 C25 C26 N6 179.0(2)
C26 N7 C27 C28 -178.1(3)
C26 N7 C27 C32 -0.3(3)
N7 C27 C28 C29 176.7(3)
C32 C27 C28 C29 -0.8(4)
C27 C28 C29 C30 0.6(5)
C28 C29 C30 C31 0.0(5)
C29 C30 C31 C32 -0.4(4)
C26 N6 C32 C31 177.1(3)
Ru1 N6 C32 C31 -0.4(4)
C26 N6 C32 C27 -1.3(2)
Ru1 N6 C32 C27 -178.84(19)
C30 C31 C32 N6 -178.1(3)
C30 C31 C32 C27 0.2(4)
N7 C27 C32 N6 1.1(3)
C28 C27 C32 N6 179.1(2)
N7 C27 C32 C31 -177.6(2)
C28 C27 C32 C31 0.4(4)
